data_1531794
loop_
_publ_author_name
'Li, J.-Q.'
'Ning, H.-B.'
'Zeng, L.-M.'

_publ_section_title
;
 Crystal structure of a new compound Cu5 Ho7 Sb
;
_journal_name_full 'Journal of Alloys Compd.'
_journal_page_first L5
_journal_page_last L7
_journal_volume 353
_journal_year 2003
_chemical_formula_sum 'Cu5 Ho7 Sb'
_space_group_IT_number 125
_symmetry_space_group_name_Hall '-P 4a 2b'
_symmetry_space_group_name_H-M 'P 4/n b m :2'
_cell_angle_alpha 90
_cell_angle_beta 90
_cell_angle_gamma 90
_cell_formula_units_Z 1
_cell_length_a 6.2008
_cell_length_b 6.2008
_cell_length_c 8.7807
_cell_volume 337.617
_citation_journal_id_ASTM JALCEU
_cod_data_source_file Li_JALCEU_2003_1394.cif
_cod_data_source_block Cu5Ho7Sb1
_cod_original_cell_volume 337.6172
_cod_original_formula_sum 'Cu5 Ho7 Sb1'
_cod_database_code 1531794

loop_
_symmetry_equiv_pos_as_xyz
x,y,z
-y+1/2,x,z
-x+1/2,-y+1/2,z
y,-x+1/2,z
x,-y+1/2,-z
y,x,-z
-x+1/2,y,-z
-y+1/2,-x+1/2,-z
-x,-y,-z
y-1/2,-x,-z
x-1/2,y-1/2,-z
-y,x-1/2,-z
-x,y-1/2,z
-y,-x,z
x-1/2,-y,z
y-1/2,x-1/2,z

loop_
_atom_site_label
_atom_site_type_symbol
_atom_site_fract_x
_atom_site_fract_y
_atom_site_fract_z
_atom_site_occupancy
_atom_site_U_iso_or_equiv
Cu2 Cu 0 0 0 1 0.0
Ho2 Ho 0.75 0.25 0.3271 0.75 0.0
Sb1 Sb 0.75 0.25 0.3271 0.25 0.0
Ho1 Ho 0.25 0.25 0.345 1 0.0
Cu1 Cu 0.25 0.25 0 0.5 0.0
